data_2214222
loop_
_publ_author_name
'Yi-Ping Jiang'
'Ting Qiu'
'Liang-En Wang'
'Jia-Ning Wang'

_publ_section_title 6-Chloro-<i>N</i>^2^-propyl-<i>N</i>^4^-(2,4,4-trimethylpentan-2-yl)-1,3,5-triazine-2,4-diamine
_journal_coeditor_code HB2437
_journal_issue 7
_journal_name_full 'Acta Crystallographica Section E'
_journal_page_first o3096
_journal_page_last o3096
_journal_paper_doi 10.1107/S1600536807025950
_journal_volume 63
_journal_year 2007
_chemical_formula_iupac 'C14 H26 Cl N5'
_chemical_formula_moiety 'C14 H26 Cl N5'
_chemical_formula_sum 'C14 H26 Cl N5'
_chemical_formula_weight 299.85
_chemical_melting_point 428.0(10)
_chemical_name_systematic
;
6-Chloro-N^2^-propyl-N^4^-(2,4,4-trimethylpentan-2-yl)-1,3,5-triazine-
2,4-diamine
;
_space_group_IT_number 15
_symmetry_cell_setting monoclinic
_symmetry_space_group_name_Hall '-C 2yc'
_symmetry_space_group_name_H-M 'C 1 2/c 1'
_atom_sites_solution_hydrogens geom
_atom_sites_solution_primary direct
_atom_sites_solution_secondary difmap
_audit_creation_method SHELXL-97
_cell_angle_alpha 90.00
_cell_angle_beta 98.211(4)
_cell_angle_gamma 90.00
_cell_formula_units_Z 8
_cell_length_a 19.354(4)
_cell_length_b 8.1265(16)
_cell_length_c 22.312(4)
_cell_measurement_reflns_used 2001
_cell_measurement_temperature 294(2)
_cell_measurement_theta_max 21.94
_cell_measurement_theta_min 2.72
_cell_volume 3473.3(12)
_computing_cell_refinement 'SAINT (Bruker, 1997)'
_computing_data_collection 'SMART (Bruker, 1997)'
_computing_data_reduction SAINT
_computing_molecular_graphics 'SHELXTL (Bruker, 1997)'
_computing_publication_material SHELXTL
_computing_structure_refinement 'SHELXL97 (Sheldrick, 1997)'
_computing_structure_solution 'SHELXS97 (Sheldrick, 1997)'
_diffrn_ambient_temperature 294(2)
_diffrn_measured_fraction_theta_full 1.000
_diffrn_measured_fraction_theta_max 1.000
_diffrn_measurement_device_type 'Bruker SMART 1000 CCD'
_diffrn_measurement_method \w
_diffrn_radiation_monochromator graphite
_diffrn_radiation_source 'fine-focus sealed tube'
_diffrn_radiation_type MoK\a
_diffrn_radiation_wavelength 0.71073
_diffrn_reflns_av_R_equivalents 0.0430
_diffrn_reflns_av_sigmaI/netI 0.0492
_diffrn_reflns_limit_h_max 22
_diffrn_reflns_limit_h_min -22
_diffrn_reflns_limit_k_max 9
_diffrn_reflns_limit_k_min -9
_diffrn_reflns_limit_l_max 21
_diffrn_reflns_limit_l_min -26
_diffrn_reflns_number 8715
_diffrn_reflns_theta_full 25.01
_diffrn_reflns_theta_max 25.01
_diffrn_reflns_theta_min 1.84
_exptl_absorpt_coefficient_mu 0.220
_exptl_absorpt_correction_T_max 0.970
_exptl_absorpt_correction_T_min 0.949
_exptl_absorpt_correction_type multi-scan
_exptl_absorpt_process_details '(SADABS; Bruker, 1997)'
_exptl_crystal_colour colorless
_exptl_crystal_density_diffrn 1.147
_exptl_crystal_density_method 'not measured'
_exptl_crystal_description prism
_exptl_crystal_F_000 1296
_exptl_crystal_size_max 0.24
_exptl_crystal_size_mid 0.20
_exptl_crystal_size_min 0.14
_refine_diff_density_max 0.815
_refine_diff_density_min -0.295
_refine_ls_extinction_method none
_refine_ls_goodness_of_fit_ref 1.036
_refine_ls_hydrogen_treatment constr
_refine_ls_matrix_type full
_refine_ls_number_parameters 227
_refine_ls_number_reflns 3070
_refine_ls_number_restraints 124
_refine_ls_restrained_S_all 1.070
_refine_ls_R_factor_all 0.1026
_refine_ls_R_factor_gt 0.0611
_refine_ls_shift/su_max 0.001
_refine_ls_shift/su_mean 0.000
_refine_ls_structure_factor_coef Fsqd
_refine_ls_weighting_details 'calc w=1/[\s^2^(Fo^2^)+(0.1008P)^2^+4.0532P] where P=(Fo^2^+2Fc^2^)/3'
_refine_ls_weighting_scheme calc
_refine_ls_wR_factor_gt 0.1697
_refine_ls_wR_factor_ref 0.1995
_reflns_number_gt 1927
_reflns_number_total 3070
_reflns_threshold_expression I>2\s(I)
_cod_data_source_file hb2437.cif
_cod_data_source_block I
_cod_depositor_comments
;
The following automatic conversions were performed:
'_symmetry_cell_setting' value 'Monoclinic' changed to 'monoclinic'
according to '/home/saulius/struct/CIF-dictionaries/cif_core.dic'
dictionary named 'cif_core.dic' version 2.4.1 from 2010-06-29.

Automatic conversion script
Id: cif_fix_enum 1527 2010-12-29 10:47:43Z saulius 

The following automatic conversions were performed:

'_chemical_melting_point' value '427-429' was changed to '428.0(10)'
- the average value was taken and precision was estimated.

Automatic conversion script
Id: cif_fix_values 1646 2011-03-28 12:23:43Z adriana 

The following automatic conversions were performed:

'_chemical_melting_point' value '427-429' was changed to '428.0(10)'
- the average value was taken and precision was
estimated.

'_symmetry_cell_setting' value 'Monoclinic' changed to
'monoclinic' according to
/home/saulius/struct/CIF-dictionaries/cif_core.dic dictionary named
'cif_core.dic' version 2.4.1 from 2010-06-29.

Automatic conversion script
Id: cif_fix_values 1715 2011-07-08 13:25:40Z adriana 
;
_cod_original_cell_volume 3473.3(11)
_cod_original_sg_symbol_H-M 'C 2/c'
_cod_database_code 2214222
_cod_database_fobs_code 2214222

loop_
_symmetry_equiv_pos_as_xyz
'x, y, z'
'-x, y, -z+1/2'
'x+1/2, y+1/2, z'
'-x+1/2, y+1/2, -z+1/2'
'-x, -y, -z'
'x, -y, z-1/2'
'-x+1/2, -y+1/2, -z'
'x+1/2, -y+1/2, z-1/2'

loop_
_atom_site_type_symbol
_atom_site_label
_atom_site_fract_x
_atom_site_fract_y
_atom_site_fract_z
_atom_site_U_iso_or_equiv
_atom_site_adp_type
_atom_site_calc_flag
_atom_site_refinement_flags
_atom_site_occupancy
_atom_site_disorder_assembly
_atom_site_disorder_group
Cl Cl1 1.12154(5) 0.54065(15) 0.15428(4) 0.0679(4) Uani d . 1 . .
N N1 1.01263(14) 0.5960(3) 0.07597(11) 0.0428(7) Uani d . 1 . .
N N2 1.01295(13) 0.7029(3) 0.17513(11) 0.0410(7) Uani d . 1 . .
N N3 0.91505(13) 0.7532(3) 0.09899(11) 0.0409(7) Uani d . 1 . .
N N4 0.91928(15) 0.6518(4) 0.00350(12) 0.0561(9) Uani d . 1 . .
H H4 0.9410 0.5949 -0.0204 0.067 Uiso calc R 1 A 1
N N5 0.91712(13) 0.8346(4) 0.19857(12) 0.0438(7) Uani d . 1 . .
H H5 0.9419 0.8406 0.2337 0.053 Uiso calc R 1 . .
C C1 1.03866(16) 0.6232(4) 0.13245(15) 0.0409(8) Uani d . 1 . .
C C2 0.94741(16) 0.7621(4) 0.15558(14) 0.0366(8) Uani d . 1 . .
C C3 0.94923(17) 0.6693(4) 0.06058(14) 0.0407(8) Uani d . 1 C .
C C4 0.84639(17) 0.9060(4) 0.19365(16) 0.0441(8) Uani d . 1 . .
C C5 0.79276(19) 0.7711(5) 0.1755(2) 0.0646(11) Uani d . 1 . .
H H5A 0.7965 0.7341 0.1353 0.097 Uiso calc R 1 . .
H H5B 0.7467 0.8136 0.1767 0.097 Uiso calc R 1 . .
H H5C 0.8013 0.6805 0.2032 0.097 Uiso calc R 1 . .
C C6 0.8389(2) 0.9614(6) 0.25784(18) 0.0707(12) Uani d . 1 . .
H H6A 0.8720 1.0470 0.2702 0.106 Uiso calc R 1 . .
H H6B 0.8474 0.8697 0.2850 0.106 Uiso calc R 1 . .
H H6C 0.7925 1.0021 0.2586 0.106 Uiso calc R 1 . .
C C7 0.83308(19) 1.0435(4) 0.14660(17) 0.0529(9) Uani d . 1 B .
H H7A 0.7848 1.0766 0.1461 0.063 Uiso calc R 1 . .
H H7B 0.8357 0.9926 0.1077 0.063 Uiso calc R 1 . .
C C8 0.8755(2) 1.2031(5) 0.1477(2) 0.0786(14) Uani d D 1 . .
C C9 0.9459(5) 1.1708(16) 0.1267(5) 0.081(3) Uani d PDU 0.50 B 1
H H9A 0.9720 1.2715 0.1280 0.122 Uiso calc PR 0.50 B 1
H H9B 0.9386 1.1292 0.0861 0.122 Uiso calc PR 0.50 B 1
H H9C 0.9714 1.0913 0.1530 0.122 Uiso calc PR 0.50 B 1
C C10 0.8316(8) 1.301(2) 0.0956(7) 0.111(5) Uani d PDU 0.50 B 1
H H10A 0.8526 1.4068 0.0916 0.166 Uiso calc PR 0.50 B 1
H H10B 0.7850 1.3154 0.1047 0.166 Uiso calc PR 0.50 B 1
H H10C 0.8302 1.2413 0.0583 0.166 Uiso calc PR 0.50 B 1
C C11 0.8522(8) 1.3241(19) 0.1929(6) 0.110(5) Uani d PDU 0.50 B 1
H H11A 0.8794 1.4230 0.1933 0.165 Uiso calc PR 0.50 B 1
H H11B 0.8587 1.2757 0.2325 0.165 Uiso calc PR 0.50 B 1
H H11C 0.8037 1.3500 0.1812 0.165 Uiso calc PR 0.50 B 1
C C9' 0.9560(5) 1.1719(18) 0.1623(6) 0.100(4) Uani d PDU 0.50 B 2
H H9'A 0.9804 1.2749 0.1629 0.150 Uiso calc PR 0.50 B 2
H H9'B 0.9706 1.1020 0.1317 0.150 Uiso calc PR 0.50 B 2
H H9'C 0.9664 1.1196 0.2011 0.150 Uiso calc PR 0.50 B 2
C C10' 0.8601(9) 1.299(3) 0.0881(7) 0.133(6) Uani d PDU 0.50 B 2
H H10D 0.8874 1.3978 0.0908 0.200 Uiso calc PR 0.50 B 2
H H10E 0.8114 1.3264 0.0807 0.200 Uiso calc PR 0.50 B 2
H H10F 0.8718 1.2321 0.0555 0.200 Uiso calc PR 0.50 B 2
C C11' 0.8846(7) 1.3011(17) 0.2076(5) 0.090(4) Uani d PDU 0.50 B 2
H H11D 0.9120 1.3978 0.2033 0.135 Uiso calc PR 0.50 B 2
H H11E 0.9078 1.2337 0.2396 0.135 Uiso calc PR 0.50 B 2
H H11F 0.8396 1.3328 0.2170 0.135 Uiso calc PR 0.50 B 2
C C12 0.8530(2) 0.7219(6) -0.02092(18) 0.0785(15) Uani d PD 0.592(8) C 1
H H12A 0.8196 0.6870 0.0051 0.094 Uiso calc PR 0.592(8) C 1
H H12B 0.8389 0.6708 -0.0601 0.094 Uiso calc PR 0.592(8) C 1
C C13 0.8442(6) 0.8996(11) -0.0295(5) 0.119(3) Uani d PDU 0.592(8) C 1
H H13A 0.8581 0.9583 0.0081 0.143 Uiso calc PR 0.592(8) C 1
H H13B 0.7961 0.9269 -0.0448 0.143 Uiso calc PR 0.592(8) C 1
C C14 0.8909(6) 0.9395(18) -0.0745(5) 0.129(3) Uani d PDU 0.592(8) C 1
H H14A 0.8929 1.0567 -0.0794 0.193 Uiso calc PR 0.592(8) C 1
H H14B 0.8732 0.8896 -0.1126 0.193 Uiso calc PR 0.592(8) C 1
H H14C 0.9368 0.8980 -0.0607 0.193 Uiso calc PR 0.592(8) C 1
C C12' 0.8530(2) 0.7219(6) -0.02092(18) 0.0785(15) Uani d P 0.408(8) C 2
H H12C 0.8317 0.7718 0.0115 0.094 Uiso calc PR 0.408(8) C 2
H H12D 0.8222 0.6356 -0.0390 0.094 Uiso calc PR 0.408(8) C 2
C C13' 0.8621(9) 0.8539(16) -0.0695(6) 0.122(3) Uani d PDU 0.408(8) C 2
H H13C 0.8866 0.8072 -0.1005 0.146 Uiso calc PR 0.408(8) C 2
H H13D 0.8167 0.8919 -0.0887 0.146 Uiso calc PR 0.408(8) C 2
C C14' 0.9031(9) 0.995(2) -0.0388(9) 0.127(4) Uani d PDU 0.408(8) C 2
H H14D 0.8821 1.0974 -0.0534 0.190 Uiso calc PR 0.408(8) C 2
H H14E 0.9502 0.9909 -0.0475 0.190 Uiso calc PR 0.408(8) C 2
H H14F 0.9032 0.9881 0.0042 0.190 Uiso calc PR 0.408(8) C 2

loop_
_atom_site_aniso_label
_atom_site_aniso_U_11
_atom_site_aniso_U_22
_atom_site_aniso_U_33
_atom_site_aniso_U_12
_atom_site_aniso_U_13
_atom_site_aniso_U_23
Cl1 0.0464(6) 0.0923(8) 0.0621(7) 0.0296(5) -0.0018(5) -0.0159(5)
N1 0.0408(15) 0.0505(18) 0.0374(16) 0.0101(13) 0.0058(12) -0.0052(13)
N2 0.0356(14) 0.0494(17) 0.0384(15) 0.0072(13) 0.0063(12) -0.0056(13)
N3 0.0414(15) 0.0463(17) 0.0348(15) 0.0116(13) 0.0042(12) -0.0024(12)
N4 0.0573(19) 0.073(2) 0.0359(16) 0.0262(17) -0.0011(14) -0.0091(15)
N5 0.0354(14) 0.0586(19) 0.0375(15) 0.0113(13) 0.0054(12) -0.0083(13)
C1 0.0343(17) 0.043(2) 0.045(2) 0.0076(15) 0.0056(15) -0.0022(15)
C2 0.0341(16) 0.0370(19) 0.0390(18) 0.0026(14) 0.0061(14) -0.0030(14)
C3 0.0436(18) 0.042(2) 0.0363(18) 0.0059(15) 0.0046(15) -0.0012(14)
C4 0.0374(18) 0.043(2) 0.054(2) 0.0100(15) 0.0130(16) 0.0000(16)
C5 0.045(2) 0.055(3) 0.098(3) 0.0007(18) 0.020(2) 0.007(2)
C6 0.072(3) 0.083(3) 0.063(3) 0.029(2) 0.030(2) -0.001(2)
C7 0.051(2) 0.044(2) 0.065(2) 0.0107(18) 0.0143(18) 0.0011(18)
C8 0.091(3) 0.045(3) 0.106(4) 0.000(2) 0.039(3) 0.001(2)
C9 0.085(6) 0.064(5) 0.102(7) -0.015(5) 0.042(5) 0.004(6)
C10 0.122(9) 0.081(6) 0.135(8) 0.001(7) 0.039(7) 0.051(6)
C11 0.126(9) 0.071(7) 0.131(8) 0.006(7) 0.014(7) -0.027(6)
C9' 0.102(7) 0.079(6) 0.125(8) -0.026(5) 0.035(6) -0.001(7)
C10' 0.150(10) 0.111(8) 0.146(9) -0.011(8) 0.047(7) 0.046(7)
C11' 0.097(8) 0.060(6) 0.113(7) -0.012(6) 0.016(6) -0.018(5)
C12 0.075(3) 0.107(4) 0.048(2) 0.038(3) -0.012(2) -0.015(2)
C13 0.121(4) 0.122(4) 0.112(4) 0.010(3) 0.013(3) -0.005(3)
C14 0.131(5) 0.129(5) 0.126(5) 0.002(4) 0.016(4) 0.002(4)
C12' 0.075(3) 0.107(4) 0.048(2) 0.038(3) -0.012(2) -0.015(2)
C13' 0.121(4) 0.122(4) 0.121(4) 0.007(4) 0.014(4) -0.001(4)
C14' 0.129(5) 0.128(5) 0.122(5) 0.003(4) 0.016(4) -0.003(4)

loop_
_atom_type_symbol
_atom_type_description
_atom_type_scat_dispersion_real
_atom_type_scat_dispersion_imag
_atom_type_scat_source
C C 0.0033 0.0016 'International Tables Vol C Tables 4.2.6.8 and 6.1.1.4'
H H 0.0000 0.0000 'International Tables Vol C Tables 4.2.6.8 and 6.1.1.4'
N N 0.0061 0.0033 'International Tables Vol C Tables 4.2.6.8 and 6.1.1.4'
Cl Cl 0.1484 0.1585 'International Tables Vol C Tables 4.2.6.8 and 6.1.1.4'

loop_
_geom_angle_atom_site_label_1
_geom_angle_atom_site_label_2
_geom_angle_atom_site_label_3
_geom_angle
C1 N1 C3 112.2(3)
C1 N2 C2 112.0(3)
C2 N3 C3 115.2(3)
C3 N4 C12 124.4(3)
C3 N4 H4 117.8
C12 N4 H4 117.8
C2 N5 C4 128.3(3)
C2 N5 H5 115.9
C4 N5 H5 115.9
N2 C1 N1 130.6(3)
N2 C1 Cl1 114.7(2)
N1 C1 Cl1 114.6(2)
N3 C2 N5 120.8(3)
N3 C2 N2 125.0(3)
N5 C2 N2 114.2(3)
N4 C3 N3 118.6(3)
N4 C3 N1 116.6(3)
N3 C3 N1 124.7(3)
N5 C4 C5 109.0(3)
N5 C4 C6 104.9(3)
C5 C4 C6 107.9(3)
N5 C4 C7 113.7(3)
C5 C4 C7 107.6(3)
C6 C4 C7 113.5(3)
C4 C5 H5A 109.5
C4 C5 H5B 109.5
H5A C5 H5B 109.5
C4 C5 H5C 109.5
H5A C5 H5C 109.5
H5B C5 H5C 109.5
C4 C6 H6A 109.5
C4 C6 H6B 109.5
H6A C6 H6B 109.5
C4 C6 H6C 109.5
H6A C6 H6C 109.5
H6B C6 H6C 109.5
C4 C7 C8 124.7(3)
C4 C7 H7A 106.1
C8 C7 H7A 106.1
C4 C7 H7B 106.1
C8 C7 H7B 106.1
H7A C7 H7B 106.3
C11 C8 C9 132.6(9)
C11 C8 C10' 102.0(12)
C9 C8 C10' 83.9(8)
C11 C8 C7 110.4(8)
C9 C8 C7 110.4(6)
C10' C8 C7 112.2(10)
C11 C8 C11' 26.0(7)
C9 C8 C11' 111.0(8)
C10' C8 C11' 118.2(12)
C7 C8 C11' 116.4(6)
C11 C8 C10 89.0(10)
C9 C8 C10 106.0(8)
C10' C8 C10 22.3(10)
C7 C8 C10 100.7(8)
C11' C8 C10 111.4(10)
C11 C8 C9' 110.3(9)
C9 C8 C9' 29.6(6)
C10' C8 C9' 109.1(8)
C7 C8 C9' 112.4(6)
C11' C8 C9' 85.3(8)
C10 C8 C9' 131.2(8)
C8 C9 H9A 109.5
C8 C9 H9B 109.5
H9A C9 H9B 109.5
C8 C9 H9C 109.5
H9A C9 H9C 109.5
H9B C9 H9C 109.5
C8 C10 H10A 109.5
C8 C10 H10B 109.5
H10A C10 H10B 109.5
C8 C10 H10C 109.5
H10A C10 H10C 109.5
H10B C10 H10C 109.5
C8 C11 H11A 109.5
C8 C11 H11B 109.5
H11A C11 H11B 109.5
C8 C11 H11C 109.5
H11A C11 H11C 109.5
H11B C11 H11C 109.5
C8 C9' H9'A 109.5
C8 C9' H9'B 109.5
H9'A C9' H9'B 109.5
C8 C9' H9'C 109.5
H9'A C9' H9'C 109.5
H9'B C9' H9'C 109.5
C8 C10' H10D 109.5
C8 C10' H10E 109.5
H10D C10' H10E 109.5
C8 C10' H10F 109.5
H10D C10' H10F 109.5
H10E C10' H10F 109.5
C8 C11' H11D 109.5
C8 C11' H11E 109.5
H11D C11' H11E 109.5
C8 C11' H11F 109.5
H11D C11' H11F 109.5
H11E C11' H11F 109.5
N4 C12 C13 121.4(6)
N4 C12 H12A 107.0
C13 C12 H12A 107.0
N4 C12 H12B 107.0
C13 C12 H12B 107.0
H12A C12 H12B 106.7
C12 C13 C14 103.6(9)
C12 C13 H13A 111.0
C14 C13 H13A 111.0
C12 C13 H13B 111.0
C14 C13 H13B 111.0
H13A C13 H13B 109.0
C13 C14 H14A 109.5
C13 C14 H14B 109.5
H14A C14 H14B 109.5
C13 C14 H14C 109.5
H14A C14 H14C 109.5
H14B C14 H14C 109.5
C14' C13' H13C 110.0
C14' C13' H13D 110.0
H13C C13' H13D 108.4
C13' C14' H14D 109.5
C13' C14' H14E 109.5
H14D C14' H14E 109.5
C13' C14' H14F 109.5
H14D C14' H14F 109.5
H14E C14' H14F 109.5

loop_
_geom_bond_atom_site_label_1
_geom_bond_atom_site_label_2
_geom_bond_distance
Cl1 C1 1.743(3)
N1 C1 1.307(4)
N1 C3 1.363(4)
N2 C1 1.307(4)
N2 C2 1.369(4)
N3 C2 1.329(4)
N3 C3 1.342(4)
N4 C3 1.329(4)
N4 C12 1.438(5)
N4 H4 0.8600
N5 C2 1.331(4)
N5 C4 1.476(4)
N5 H5 0.8600
C4 C5 1.524(5)
C4 C6 1.528(5)
C4 C7 1.529(5)
C5 H5A 0.9600
C5 H5B 0.9600
C5 H5C 0.9600
C6 H6A 0.9600
C6 H6B 0.9600
C6 H6C 0.9600
C7 C8 1.534(6)
C7 H7A 0.9700
C7 H7B 0.9700
C8 C11 1.522(9)
C8 C9 1.524(8)
C8 C10' 1.533(9)
C8 C11' 1.543(8)
C8 C10 1.557(9)
C8 C9' 1.566(9)
C9 H9A 0.9600
C9 H9B 0.9600
C9 H9C 0.9600
C10 H10A 0.9600
C10 H10B 0.9600
C10 H10C 0.9600
C11 H11A 0.9600
C11 H11B 0.9600
C11 H11C 0.9600
C9' H9'A 0.9600
C9' H9'B 0.9600
C9' H9'C 0.9600
C10' H10D 0.9600
C10' H10E 0.9600
C10' H10F 0.9600
C11' H11D 0.9600
C11' H11E 0.9600
C11' H11F 0.9600
C12 C13 1.464(8)
C12 H12A 0.9700
C12 H12B 0.9700
C13 C14 1.478(9)
C13 H13A 0.9700
C13 H13B 0.9700
C14 H14A 0.9600
C14 H14B 0.9600
C14 H14C 0.9600
C13' C14' 1.506(10)
C13' H13C 0.9700
C13' H13D 0.9700
C14' H14D 0.9600
C14' H14E 0.9600
C14' H14F 0.9600

loop_
_geom_hbond_atom_site_label_D
_geom_hbond_atom_site_label_H
_geom_hbond_atom_site_label_A
_geom_hbond_site_symmetry_A
_geom_hbond_distance_DH
_geom_hbond_distance_HA
_geom_hbond_distance_DA
_geom_hbond_angle_DHA
N4 H4 N1 5_765 0.86 2.25 3.099(4) 169
N5 H5 N2 2_755 0.86 2.38 3.135(4) 147

loop_
_geom_torsion_atom_site_label_1
_geom_torsion_atom_site_label_2
_geom_torsion_atom_site_label_3
_geom_torsion_atom_site_label_4
_geom_torsion
C2 N2 C1 N1 1.6(5)
C2 N2 C1 Cl1 -178.9(2)
C3 N1 C1 N2 2.2(6)
C3 N1 C1 Cl1 -177.3(2)
C3 N3 C2 N5 -176.4(3)
C3 N3 C2 N2 4.6(5)
C4 N5 C2 N3 3.2(5)
C4 N5 C2 N2 -177.7(3)
C1 N2 C2 N3 -5.3(5)
C1 N2 C2 N5 175.7(3)
C12 N4 C3 N3 2.1(6)
C12 N4 C3 N1 -179.3(4)
C2 N3 C3 N4 178.4(3)
C2 N3 C3 N1 -0.1(5)
C1 N1 C3 N4 178.5(3)
C1 N1 C3 N3 -3.1(5)
C2 N5 C4 C5 61.2(4)
C2 N5 C4 C6 176.6(3)
C2 N5 C4 C7 -58.9(5)
N5 C4 C7 C8 -59.1(4)
C5 C4 C7 C8 -179.9(3)
C6 C4 C7 C8 60.7(4)
C4 C7 C8 C11 -79.3(8)
C4 C7 C8 C9 76.1(7)
C4 C7 C8 C10' 167.8(9)
C4 C7 C8 C11' -51.6(8)
C4 C7 C8 C10 -172.2(8)
C4 C7 C8 C9' 44.4(7)
C3 N4 C12 C13 69.5(7)
N4 C12 C13 C14 63.0(10)
